data_1555024
loop_
_publ_author_name
'Yang, Zhijia'
'Pi, Chao'
'Cui, Xiuling'
'Wu, Yangjie'

_publ_section_title
;
 One-pot synthesis of pyranoquinolin-1-ones via Rh(iii)-catalysed redox
 annulation of 3-carboxyquinolines and alkynes
;
_journal_issue 16
_journal_name_full 'Organic Chemistry Frontiers'
_journal_page_first 2897
_journal_paper_doi 10.1039/C9QO00710E
_journal_volume 6
_journal_year 2019
_chemical_formula_moiety 'C24 H17 N O2'
_chemical_formula_sum 'C24 H17 N O2'
_chemical_formula_weight 351.38
_space_group_crystal_system monoclinic
_space_group_IT_number 14
_space_group_name_Hall '-P 2ybc'
_space_group_name_H-M_alt 'P 1 21/c 1'
_atom_sites_solution_hydrogens geom
_atom_sites_solution_primary direct
_audit_creation_date 2018-05-16
_audit_creation_method
;
Olex2 1.2
(compiled 2018.04.26 svn.r3504 for OlexSys, GUI svn.r5492)
;
_audit_update_record
;
2018-06-19 deposited with the CCDC.	2019-06-27 downloaded from the CCDC.
;
_cell_angle_alpha 90
_cell_angle_beta 93.982(6)
_cell_angle_gamma 90
_cell_formula_units_Z 4
_cell_length_a 8.5534(8)
_cell_length_b 5.4976(2)
_cell_length_c 37.5979(18)
_cell_measurement_reflns_used 1112
_cell_measurement_temperature 293(2)
_cell_measurement_theta_max 69.7640
_cell_measurement_theta_min 5.1940
_cell_volume 1763.7(2)
_computing_cell_refinement
;
CrysAlisPro, Agilent Technologies,
Version 1.171.37.35 (release 13-08-2014 CrysAlis171 .NET)
(compiled Aug 13 2014,18:06:01)
;
_computing_data_collection
;
CrysAlisPro, Agilent Technologies,
Version 1.171.37.35 (release 13-08-2014 CrysAlis171 .NET)
(compiled Aug 13 2014,18:06:01)
;
_computing_data_reduction
;
CrysAlisPro, Agilent Technologies,
Version 1.171.37.35 (release 13-08-2014 CrysAlis171 .NET)
(compiled Aug 13 2014,18:06:01)
;
_computing_molecular_graphics 'Olex2 (Dolomanov et al., 2009)'
_computing_publication_material 'Olex2 (Dolomanov et al., 2009)'
_computing_structure_refinement 'ShelXL (Sheldrick, 2015)'
_computing_structure_solution 'ShelXS (Sheldrick, 2008)'
_diffrn_ambient_temperature 293(2)
_diffrn_detector 'CCD plate'
_diffrn_detector_area_resol_mean 16.2312
_diffrn_detector_type Eos
_diffrn_measured_fraction_theta_full 0.995
_diffrn_measured_fraction_theta_max 0.995
_diffrn_measurement_details
;
#__ type_ start__ end____ width___ exp.time_
  1 omega -102.00  -15.00   0.5000    0.8500
omega____ theta____ kappa____ phi______ frames
    -      -33.5000  -57.0000  -60.0000 174

#__ type_ start__ end____ width___ exp.time_
  2 omega -104.00  -11.00   0.5000    0.8500
omega____ theta____ kappa____ phi______ frames
    -      -33.5000  -37.0000   30.0000 186

#__ type_ start__ end____ width___ exp.time_
  3 omega  -32.00   55.00   0.5000    0.8500
omega____ theta____ kappa____ phi______ frames
    -       36.4734  -57.0000    0.0000 174

#__ type_ start__ end____ width___ exp.time_
  4 omega   -4.00   77.00   0.5000    0.8500
omega____ theta____ kappa____ phi______ frames
    -       36.4734  -99.0000   90.0000 162

#__ type_ start__ end____ width___ exp.time_
  5 omega   20.00   46.00   0.5000    0.8500
omega____ theta____ kappa____ phi______ frames
    -       36.4734  -57.0000  -90.0000 52

#__ type_ start__ end____ width___ exp.time_
  6 omega   50.00   75.00   0.5000    0.8500
omega____ theta____ kappa____ phi______ frames
    -       36.4734  -99.0000 -167.0000 50

#__ type_ start__ end____ width___ exp.time_
  7 omega    7.00   34.00   0.5000    0.8500
omega____ theta____ kappa____ phi______ frames
    -       36.4734  -99.0000 -167.0000 54

#__ type_ start__ end____ width___ exp.time_
  8 omega  -21.00    7.00   0.5000    0.8500
omega____ theta____ kappa____ phi______ frames
    -       36.4734  -57.0000  -90.0000 56

#__ type_ start__ end____ width___ exp.time_
  9 omega   37.00   84.00   0.5000    4.0000
omega____ theta____ kappa____ phi______ frames
    -      108.0000  -30.0000   30.0000 94

#__ type_ start__ end____ width___ exp.time_
 10 omega  124.00  168.00   0.5000    4.0000
omega____ theta____ kappa____ phi______ frames
    -      108.0000   61.0000  120.0000 88

#__ type_ start__ end____ width___ exp.time_
 11 omega   42.00   98.00   0.5000    4.0000
omega____ theta____ kappa____ phi______ frames
    -      108.0000  -45.0000 -180.0000 112

#__ type_ start__ end____ width___ exp.time_
 12 omega   41.00   68.00   0.5000    4.0000
omega____ theta____ kappa____ phi______ frames
    -      108.0000  -30.0000 -120.0000 54

#__ type_ start__ end____ width___ exp.time_
 13 omega   95.00  121.00   0.5000    4.0000
omega____ theta____ kappa____ phi______ frames
    -      108.0000   61.0000  120.0000 52

#__ type_ start__ end____ width___ exp.time_
 14 omega  105.00  136.00   0.5000    4.0000
omega____ theta____ kappa____ phi______ frames
    -      108.0000  111.0000  150.0000 62

#__ type_ start__ end____ width___ exp.time_
 15 omega  134.00  178.00   0.5000    4.0000
omega____ theta____ kappa____ phi______ frames
    -      108.0000  111.0000    0.0000 88

#__ type_ start__ end____ width___ exp.time_
 16 omega   43.00   89.00   0.5000    4.0000
omega____ theta____ kappa____ phi______ frames
    -      108.0000  -30.0000  -30.0000 92

#__ type_ start__ end____ width___ exp.time_
 17 omega   39.00   96.00   0.5000    4.0000
omega____ theta____ kappa____ phi______ frames
    -      108.0000  -45.0000  120.0000 114

#__ type_ start__ end____ width___ exp.time_
 18 omega   46.00   83.00   0.5000    4.0000
omega____ theta____ kappa____ phi______ frames
    -      108.0000  -45.0000  -60.0000 74

#__ type_ start__ end____ width___ exp.time_
 19 omega  152.00  178.00   0.5000    4.0000
omega____ theta____ kappa____ phi______ frames
    -      108.0000  111.0000  150.0000 52

#__ type_ start__ end____ width___ exp.time_
 20 omega   57.00   98.00   0.5000    4.0000
omega____ theta____ kappa____ phi______ frames
    -      108.0000  -45.0000    0.0000 82

#__ type_ start__ end____ width___ exp.time_
 21 omega   63.00   94.00   0.5000    4.0000
omega____ theta____ kappa____ phi______ frames
    -      108.0000  -94.0000  -90.0000 62
;
_diffrn_measurement_device 'four-circle diffractometer'
_diffrn_measurement_device_type 'Xcalibur, Eos, Gemini'
_diffrn_measurement_method '\w scans'
_diffrn_orient_matrix_UB_11 -0.1510745000
_diffrn_orient_matrix_UB_12 -0.0871798000
_diffrn_orient_matrix_UB_13 0.0160544000
_diffrn_orient_matrix_UB_21 0.0944650000
_diffrn_orient_matrix_UB_22 -0.0597484000
_diffrn_orient_matrix_UB_23 0.0352987000
_diffrn_orient_matrix_UB_31 -0.0289568000
_diffrn_orient_matrix_UB_32 0.2595547000
_diffrn_orient_matrix_UB_33 0.0135429000
_diffrn_radiation_monochromator graphite
_diffrn_radiation_probe x-ray
_diffrn_radiation_type CuK\a
_diffrn_radiation_wavelength 1.54184
_diffrn_reflns_av_R_equivalents 0.0416
_diffrn_reflns_av_unetI/netI 0.0558
_diffrn_reflns_Laue_measured_fraction_full 0.995
_diffrn_reflns_Laue_measured_fraction_max 0.995
_diffrn_reflns_limit_h_max 9
_diffrn_reflns_limit_h_min -10
_diffrn_reflns_limit_k_max 6
_diffrn_reflns_limit_k_min -3
_diffrn_reflns_limit_l_max 44
_diffrn_reflns_limit_l_min -35
_diffrn_reflns_number 6515
_diffrn_reflns_point_group_measured_fraction_full 0.995
_diffrn_reflns_point_group_measured_fraction_max 0.995
_diffrn_reflns_theta_full 67.078
_diffrn_reflns_theta_max 67.078
_diffrn_reflns_theta_min 4.716
_diffrn_source 'Enhance (Cu) X-ray Source'
_exptl_absorpt_coefficient_mu 0.669
_exptl_absorpt_correction_T_max 1.00000
_exptl_absorpt_correction_T_min 0.90690
_exptl_absorpt_correction_type multi-scan
_exptl_absorpt_process_details
;
CrysAlisPro, Agilent Technologies,
Version 1.171.37.35 (release 13-08-2014 CrysAlis171 .NET)
(compiled Aug 13 2014,18:06:01)
Empirical absorption correction using spherical harmonics,
 implemented in SCALE3 ABSPACK scaling algorithm.
;
_exptl_crystal_colour colourless
_exptl_crystal_colour_primary colourless
_exptl_crystal_density_diffrn 1.323
_exptl_crystal_description needle
_exptl_crystal_F_000 736
_exptl_crystal_size_max 0.2
_exptl_crystal_size_mid 0.11
_exptl_crystal_size_min 0.1
_refine_diff_density_max 0.163
_refine_diff_density_min -0.191
_refine_diff_density_rms 0.043
_refine_ls_extinction_method none
_refine_ls_goodness_of_fit_ref 1.016
_refine_ls_hydrogen_treatment constr
_refine_ls_matrix_type full
_refine_ls_number_parameters 244
_refine_ls_number_reflns 3151
_refine_ls_number_restraints 0
_refine_ls_restrained_S_all 1.016
_refine_ls_R_factor_all 0.0824
_refine_ls_R_factor_gt 0.0571
_refine_ls_shift/su_max 0.001
_refine_ls_shift/su_mean 0.000
_refine_ls_structure_factor_coef Fsqd
_refine_ls_weighting_details 'w=1/[\s^2^(Fo^2^)+(0.0631P)^2^] where P=(Fo^2^+2Fc^2^)/3'
_refine_ls_weighting_scheme calc
_refine_ls_wR_factor_gt 0.1361
_refine_ls_wR_factor_ref 0.1614
_reflns_Friedel_coverage 0.000
_reflns_number_gt 2186
_reflns_number_total 3151
_reflns_threshold_expression 'I > 2\s(I)'
_cod_data_source_file c9qo00710e2.cif
_cod_data_source_block 201805250
_cod_database_code 1555024
_shelx_shelxl_version_number 2014/7
_chemical_oxdiff_formula C15H15O3N4
_shelx_space_group_comment
;
The symmetry employed for this shelxl refinement is uniquely defined
by the following loop, which should always be used as a source of
symmetry information in preference to the above space-group names.
They are only intended as comments.
;
_shelx_estimated_absorpt_t_max 0.936
_shelx_estimated_absorpt_t_min 0.878
_reflns_odcompleteness_completeness 99.41
_reflns_odcompleteness_iscentric 1
_reflns_odcompleteness_theta 66.97
_olex2_refinement_description
;
1. Fixed Uiso
 At 1.2 times of:
  All C(H) groups
2.a Ternary CH refined with riding coordinates:
 C11(H11), C12(H12)
2.b Aromatic/amide H refined with riding coordinates:
 C1(H1), C2(H2), C3(H3), C4(H4), C7(H7), C14(H14), C15(H15), C16(H16),
 C17(H17), C18(H18), C20(H20), C21(H21), C22(H22), C23(H23), C24(H24)
;
_olex2_submission_special_instructions 'No special instructions were received'

loop_
_space_group_symop_operation_xyz
'x, y, z'
'-x, y+1/2, -z+1/2'
'-x, -y, -z'
'x, -y-1/2, z-1/2'

loop_
_atom_site_label
_atom_site_type_symbol
_atom_site_fract_x
_atom_site_fract_y
_atom_site_fract_z
_atom_site_U_iso_or_equiv
_atom_site_adp_type
_atom_site_occupancy
_atom_site_site_symmetry_order
_atom_site_calc_flag
_atom_site_refinement_flags_posn
C1 C 0.1767(4) 0.1223(6) 0.47562(7) 0.0663(7) Uani 1 1 d .
H1 H 0.1148 0.2472 0.4656 0.080 Uiso 1 1 calc R
C2 C 0.2375(4) -0.0472(6) 0.45424(7) 0.0675(7) Uani 1 1 d .
H2 H 0.2174 -0.0382 0.4296 0.081 Uiso 1 1 calc R
C3 C 0.3310(4) -0.2365(6) 0.46926(7) 0.0711(8) Uani 1 1 d .
H3 H 0.3711 -0.3533 0.4545 0.085 Uiso 1 1 calc R
C4 C 0.3633(4) -0.2508(5) 0.50500(7) 0.0663(7) Uani 1 1 d .
H4 H 0.4255 -0.3771 0.5145 0.080 Uiso 1 1 calc R
C5 C 0.3038(3) -0.0765(4) 0.52801(6) 0.0505(5) Uani 1 1 d .
C6 C 0.2072(3) 0.1099(5) 0.51307(6) 0.0530(6) Uani 1 1 d .
C7 C 0.1465(3) 0.2769(4) 0.53685(7) 0.0556(6) Uani 1 1 d .
H7 H 0.0827 0.4034 0.5281 0.067 Uiso 1 1 calc R
C8 C 0.1812(3) 0.2540(4) 0.57284(6) 0.0480(5) Uani 1 1 d .
C9 C 0.2826(3) 0.0626(4) 0.58513(6) 0.0466(5) Uani 1 1 d .
C10 C 0.1224(3) 0.4347(4) 0.59796(6) 0.0513(6) Uani 1 1 d .
C11 C 0.3267(3) 0.0437(4) 0.62448(6) 0.0482(5) Uani 1 1 d .
H11 H 0.3358 -0.1297 0.6303 0.058 Uiso 1 1 calc R
C12 C 0.1897(3) 0.1453(4) 0.64432(6) 0.0511(6) Uani 1 1 d .
H12 H 0.0969 0.0466 0.6377 0.061 Uiso 1 1 calc R
C13 C 0.4852(3) 0.1598(4) 0.63444(6) 0.0496(5) Uani 1 1 d .
C14 C 0.5323(3) 0.3736(5) 0.61862(7) 0.0571(6) Uani 1 1 d .
H14 H 0.4648 0.4521 0.6019 0.069 Uiso 1 1 calc R
C15 C 0.6794(4) 0.4702(6) 0.62771(8) 0.0709(8) Uani 1 1 d .
H15 H 0.7103 0.6134 0.6171 0.085 Uiso 1 1 calc R
C16 C 0.7804(4) 0.3541(7) 0.65257(9) 0.0807(10) Uani 1 1 d .
H16 H 0.8796 0.4179 0.6584 0.097 Uiso 1 1 calc R
C17 C 0.7338(4) 0.1443(7) 0.66865(8) 0.0784(9) Uani 1 1 d .
H17 H 0.8008 0.0683 0.6857 0.094 Uiso 1 1 calc R
C18 C 0.5882(3) 0.0459(5) 0.65962(7) 0.0644(7) Uani 1 1 d .
H18 H 0.5584 -0.0976 0.6704 0.077 Uiso 1 1 calc R
C19 C 0.2140(3) 0.1450(4) 0.68439(6) 0.0519(6) Uani 1 1 d .
C20 C 0.2993(4) 0.3235(5) 0.70289(7) 0.0636(7) Uani 1 1 d .
H20 H 0.3414 0.4515 0.6905 0.076 Uiso 1 1 calc R
C21 C 0.3227(4) 0.3141(6) 0.73946(7) 0.0738(8) Uani 1 1 d .
H21 H 0.3796 0.4360 0.7516 0.089 Uiso 1 1 calc R
C22 C 0.2619(4) 0.1247(6) 0.75804(8) 0.0760(9) Uani 1 1 d .
H22 H 0.2787 0.1174 0.7827 0.091 Uiso 1 1 calc R
C23 C 0.1765(4) -0.0534(6) 0.73999(8) 0.0798(9) Uani 1 1 d .
H23 H 0.1344 -0.1806 0.7525 0.096 Uiso 1 1 calc R
C24 C 0.1526(4) -0.0447(5) 0.70319(7) 0.0646(7) Uani 1 1 d .
H24 H 0.0953 -0.1665 0.6911 0.077 Uiso 1 1 calc R
N1 N 0.3414(2) -0.0977(3) 0.56388(5) 0.0511(5) Uani 1 1 d .
O1 O 0.1558(2) 0.3951(3) 0.63320(4) 0.0529(4) Uani 1 1 d .
O2 O 0.0509(2) 0.6158(3) 0.58898(5) 0.0647(5) Uani 1 1 d .

loop_
_atom_site_aniso_label
_atom_site_aniso_U_11
_atom_site_aniso_U_22
_atom_site_aniso_U_33
_atom_site_aniso_U_23
_atom_site_aniso_U_13
_atom_site_aniso_U_12
C1 0.0762(18) 0.0659(17) 0.0557(15) 0.0018(12) -0.0027(13) 0.0047(15)
C2 0.0817(19) 0.0710(17) 0.0492(14) -0.0018(13) 0.0009(13) -0.0066(16)
C3 0.095(2) 0.0651(17) 0.0552(15) -0.0112(13) 0.0166(14) -0.0003(17)
C4 0.088(2) 0.0572(15) 0.0551(14) -0.0022(12) 0.0124(14) 0.0135(15)
C5 0.0601(14) 0.0434(12) 0.0486(12) -0.0020(10) 0.0079(10) -0.0060(11)
C6 0.0583(13) 0.0490(13) 0.0513(13) 0.0012(10) 0.0003(10) -0.0035(11)
C7 0.0606(14) 0.0474(13) 0.0581(14) 0.0023(11) -0.0019(11) 0.0091(12)
C8 0.0529(13) 0.0391(11) 0.0523(13) 0.0004(10) 0.0060(10) -0.0015(10)
C9 0.0515(12) 0.0373(11) 0.0514(12) 0.0001(9) 0.0058(10) -0.0028(10)
C10 0.0559(13) 0.0432(12) 0.0549(13) 0.0025(10) 0.0044(10) 0.0009(11)
C11 0.0617(14) 0.0345(10) 0.0484(12) 0.0022(9) 0.0052(10) 0.0061(10)
C12 0.0596(14) 0.0414(11) 0.0530(13) 0.0025(10) 0.0092(11) 0.0007(11)
C13 0.0599(14) 0.0447(12) 0.0449(11) -0.0055(10) 0.0078(10) 0.0071(11)
C14 0.0650(15) 0.0538(14) 0.0532(13) -0.0054(11) 0.0088(11) -0.0006(13)
C15 0.0774(19) 0.0698(18) 0.0680(17) -0.0182(15) 0.0228(14) -0.0144(16)
C16 0.0579(16) 0.106(3) 0.079(2) -0.0363(19) 0.0082(14) -0.0038(18)
C17 0.0684(18) 0.096(2) 0.0690(18) -0.0150(17) -0.0070(14) 0.0133(18)
C18 0.0721(17) 0.0635(16) 0.0570(14) -0.0008(13) 0.0001(12) 0.0109(15)
C19 0.0591(14) 0.0447(12) 0.0528(13) 0.0009(10) 0.0106(10) 0.0058(11)
C20 0.0790(18) 0.0530(14) 0.0601(15) -0.0006(12) 0.0142(13) -0.0066(14)
C21 0.096(2) 0.0679(18) 0.0584(16) -0.0102(14) 0.0089(15) -0.0045(17)
C22 0.103(2) 0.0742(19) 0.0511(15) 0.0026(14) 0.0064(15) 0.0105(18)
C23 0.105(3) 0.0692(18) 0.0665(18) 0.0184(15) 0.0129(17) -0.0007(19)
C24 0.0806(19) 0.0533(14) 0.0601(15) 0.0056(12) 0.0066(13) -0.0032(14)
N1 0.0630(12) 0.0405(10) 0.0502(11) -0.0001(8) 0.0072(9) 0.0048(9)
O1 0.0615(10) 0.0450(9) 0.0529(9) -0.0006(7) 0.0087(7) 0.0065(8)
O2 0.0769(12) 0.0502(10) 0.0670(11) 0.0056(8) 0.0053(9) 0.0205(9)

loop_
_atom_type_symbol
_atom_type_description
_atom_type_scat_dispersion_real
_atom_type_scat_dispersion_imag
_atom_type_scat_source
C C 0.0181 0.0091 'International Tables Vol C Tables 4.2.6.8 and 6.1.1.4'
H H 0.0000 0.0000 'International Tables Vol C Tables 4.2.6.8 and 6.1.1.4'
N N 0.0311 0.0180 'International Tables Vol C Tables 4.2.6.8 and 6.1.1.4'
O O 0.0492 0.0322 'International Tables Vol C Tables 4.2.6.8 and 6.1.1.4'

loop_
_geom_angle_atom_site_label_1
_geom_angle_atom_site_label_2
_geom_angle_atom_site_label_3
_geom_angle
C2 C1 H1 119.9
C2 C1 C6 120.3(3)
C6 C1 H1 119.9
C1 C2 H2 120.0
C1 C2 C3 120.0(3)
C3 C2 H2 120.0
C2 C3 H3 119.6
C4 C3 C2 120.8(3)
C4 C3 H3 119.6
C3 C4 H4 119.6
C3 C4 C5 120.8(3)
C5 C4 H4 119.6
C6 C5 C4 118.5(2)
N1 C5 C4 118.4(2)
N1 C5 C6 123.1(2)
C5 C6 C1 119.6(2)
C7 C6 C1 123.4(2)
C7 C6 C5 117.0(2)
C6 C7 H7 119.9
C8 C7 C6 120.2(2)
C8 C7 H7 119.9
C7 C8 C9 118.4(2)
C7 C8 C10 120.5(2)
C9 C8 C10 121.0(2)
C8 C9 C11 118.5(2)
N1 C9 C8 123.4(2)
N1 C9 C11 118.1(2)
O1 C10 C8 117.3(2)
O2 C10 C8 124.3(2)
O2 C10 O1 118.4(2)
C9 C11 H11 107.3
C9 C11 C12 107.7(2)
C9 C11 C13 111.8(2)
C12 C11 H11 107.3
C13 C11 H11 107.3
C13 C11 C12 115.1(2)
C11 C12 H12 107.9
C19 C12 C11 115.4(2)
C19 C12 H12 107.9
O1 C12 C11 110.25(19)
O1 C12 H12 107.9
O1 C12 C19 107.36(19)
C14 C13 C11 121.9(2)
C14 C13 C18 118.8(3)
C18 C13 C11 119.2(2)
C13 C14 H14 119.9
C15 C14 C13 120.2(3)
C15 C14 H14 119.9
C14 C15 H15 119.9
C16 C15 C14 120.2(3)
C16 C15 H15 119.9
C15 C16 H16 120.1
C17 C16 C15 119.8(3)
C17 C16 H16 120.1
C16 C17 H17 119.8
C16 C17 C18 120.4(3)
C18 C17 H17 119.8
C13 C18 H18 119.8
C17 C18 C13 120.5(3)
C17 C18 H18 119.8
C20 C19 C12 122.3(2)
C20 C19 C24 118.9(2)
C24 C19 C12 118.7(2)
C19 C20 H20 119.6
C21 C20 C19 120.8(3)
C21 C20 H20 119.6
C20 C21 H21 119.9
C22 C21 C20 120.1(3)
C22 C21 H21 119.9
C21 C22 H22 120.1
C23 C22 C21 119.7(3)
C23 C22 H22 120.1
C22 C23 H23 119.8
C22 C23 C24 120.4(3)
C24 C23 H23 119.8
C19 C24 C23 120.1(3)
C19 C24 H24 119.9
C23 C24 H24 119.9
C9 N1 C5 117.9(2)
C10 O1 C12 117.13(18)

loop_
_geom_bond_atom_site_label_1
_geom_bond_atom_site_label_2
_geom_bond_distance
C1 H1 0.9300
C1 C2 1.358(4)
C1 C6 1.415(3)
C2 H2 0.9300
C2 C3 1.407(4)
C3 H3 0.9300
C3 C4 1.355(4)
C4 H4 0.9300
C4 C5 1.410(3)
C5 C6 1.409(4)
C5 N1 1.369(3)
C6 C7 1.406(3)
C7 H7 0.9300
C7 C8 1.371(3)
C8 C9 1.420(3)
C8 C10 1.483(3)
C9 C11 1.505(3)
C9 N1 1.313(3)
C10 O1 1.354(3)
C10 O2 1.205(3)
C11 H11 0.9800
C11 C12 1.537(3)
C11 C13 1.522(3)
C12 H12 0.9800
C12 C19 1.506(3)
C12 O1 1.459(3)
C13 C14 1.389(4)
C13 C18 1.396(3)
C14 H14 0.9300
C14 C15 1.387(4)
C15 H15 0.9300
C15 C16 1.384(5)
C16 H16 0.9300
C16 C17 1.374(5)
C17 H17 0.9300
C17 C18 1.378(4)
C18 H18 0.9300
C19 C20 1.381(4)
C19 C24 1.384(4)
C20 H20 0.9300
C20 C21 1.377(4)
C21 H21 0.9300
C21 C22 1.376(4)
C22 H22 0.9300
C22 C23 1.373(5)
C23 H23 0.9300
C23 C24 1.385(4)
C24 H24 0.9300

loop_
_geom_torsion_atom_site_label_1
_geom_torsion_atom_site_label_2
_geom_torsion_atom_site_label_3
_geom_torsion_atom_site_label_4
_geom_torsion
C1 C2 C3 C4 -0.9(5)
C1 C6 C7 C8 -179.9(3)
C2 C1 C6 C5 1.4(4)
C2 C1 C6 C7 -179.1(3)
C2 C3 C4 C5 0.1(5)
C3 C4 C5 C6 1.4(4)
C3 C4 C5 N1 -179.3(3)
C4 C5 C6 C1 -2.1(4)
C4 C5 C6 C7 178.4(3)
C4 C5 N1 C9 -178.6(2)
C5 C6 C7 C8 -0.4(4)
C6 C1 C2 C3 0.1(5)
C6 C5 N1 C9 0.7(4)
C6 C7 C8 C9 1.7(4)
C6 C7 C8 C10 177.8(2)
C7 C8 C9 C11 177.3(2)
C7 C8 C9 N1 -2.0(4)
C7 C8 C10 O1 177.4(2)
C7 C8 C10 O2 -4.6(4)
C8 C9 C11 C12 30.0(3)
C8 C9 C11 C13 -97.4(3)
C8 C9 N1 C5 0.7(4)
C8 C10 O1 C12 -23.3(3)
C9 C8 C10 O1 -6.6(3)
C9 C8 C10 O2 171.3(2)
C9 C11 C12 C19 -179.04(19)
C9 C11 C12 O1 -57.2(3)
C9 C11 C13 C14 38.6(3)
C9 C11 C13 C18 -139.9(2)
C10 C8 C9 C11 1.2(3)
C10 C8 C9 N1 -178.0(2)
C11 C9 N1 C5 -178.5(2)
C11 C12 C19 C20 81.0(3)
C11 C12 C19 C24 -97.0(3)
C11 C12 O1 C10 56.7(3)
C11 C13 C14 C15 -178.2(2)
C11 C13 C18 C17 178.7(2)
C12 C11 C13 C14 -84.7(3)
C12 C11 C13 C18 96.8(3)
C12 C19 C20 C21 -178.3(3)
C12 C19 C24 C23 178.3(3)
C13 C11 C12 C19 -53.6(3)
C13 C11 C12 O1 68.2(3)
C13 C14 C15 C16 0.1(4)
C14 C13 C18 C17 0.2(4)
C14 C15 C16 C17 -0.9(4)
C15 C16 C17 C18 1.4(5)
C16 C17 C18 C13 -1.0(5)
C18 C13 C14 C15 0.3(4)
C19 C12 O1 C10 -176.9(2)
C19 C20 C21 C22 0.5(5)
C20 C19 C24 C23 0.2(4)
C20 C21 C22 C23 -0.7(5)
C21 C22 C23 C24 0.7(5)
C22 C23 C24 C19 -0.4(5)
C24 C19 C20 C21 -0.2(4)
N1 C5 C6 C1 178.6(2)
N1 C5 C6 C7 -0.9(4)
N1 C9 C11 C12 -150.7(2)
N1 C9 C11 C13 81.8(3)
O1 C12 C19 C20 -42.3(3)
O1 C12 C19 C24 139.6(2)
O2 C10 O1 C12 158.6(2)
